data_2001248
loop_
_publ_author_name
'He, Y.'
'Shi, J.'
'Su, G.'

_publ_section_title
;
 Structure of ethyl 2-cyano-3-(4-methylphenyl)propenoate
;
_journal_issue 11
_journal_name_full 'Acta Crystallographica Section C'
_journal_page_first 2000
_journal_page_last 2002
_journal_paper_doi 10.1107/S0108270193004305
_journal_volume 49
_journal_year 1993
_chemical_formula_sum 'C13 H13 N O2'
_chemical_formula_weight 215.25
_symmetry_cell_setting monoclinic
_symmetry_space_group_name_Hall '-P 2ybc'
_symmetry_space_group_name_H-M 'P 1 21/c 1'
_atom_type_scat_source 'Cromer & waber (1974)'
_cell_angle_alpha 90.
_cell_angle_beta 96.06
_cell_angle_gamma 90.
_cell_formula_units_Z 4
_cell_length_a 6.882(5)
_cell_length_b 17.956(3)
_cell_length_c 9.584(7)
_cell_measurement_reflns_used 25
_cell_measurement_temperature 296
_cell_measurement_theta_max 15
_cell_measurement_theta_min 14
_cell_volume 1177.7(12)
_diffrn_measurement_device 'Enraf-Nonius CAD4'
_diffrn_measurement_method \w-2\q
_diffrn_radiation_type MoK\a
_diffrn_radiation_wavelength 0.71073
_diffrn_reflns_av_R_equivalents 0.016
_diffrn_reflns_limit_h_max 8
_diffrn_reflns_limit_h_min -8
_diffrn_reflns_limit_k_max 0
_diffrn_reflns_limit_k_min -22
_diffrn_reflns_limit_l_max 12
_diffrn_reflns_limit_l_min 0
_diffrn_reflns_number 2879
_diffrn_reflns_theta_max 27
_diffrn_standards_decay_% '20% decrease, correction applied'
_diffrn_standards_interval_time 66.67
_diffrn_standards_number 3
_exptl_absorpt_coefficient_mu 0.77
_exptl_absorpt_correction_T_max 1.00
_exptl_absorpt_correction_T_min 0.69
_exptl_absorpt_correction_type empirical
_exptl_crystal_colour Colorless
_exptl_crystal_density_diffrn 1.21
_exptl_crystal_density_meas 1.214
_exptl_crystal_description prismatic
_exptl_crystal_size_max 0.6
_exptl_crystal_size_mid 0.5
_exptl_crystal_size_min 0.5
_refine_diff_density_max 0.32
_refine_diff_density_min -0.27
_refine_ls_extinction_method none
_refine_ls_goodness_of_fit_obs 0.823
_refine_ls_hydrogen_treatment noref
_refine_ls_number_parameters 145
_refine_ls_number_reflns 1211
_refine_ls_R_factor_obs 0.057
_refine_ls_shift/esd_max 0.003
_refine_ls_structure_factor_coef F
_refine_ls_weighting_scheme unit
_refine_ls_wR_factor_obs 0.067
_reflns_number_observed 1211
_reflns_number_total 2803
_reflns_observed_criterion I>3\s(I)
_cod_data_source_file ha1046.cif
_cod_data_source_block ha1046_structure_1_of_1
_cod_original_cell_volume 1178.0(10)
_cod_original_formula_sum 'C13 H13 N1 O2'
_cod_database_code 2001248

loop_
_atom_site_label
_atom_site_fract_x
_atom_site_fract_y
_atom_site_fract_z
O(1) 1.0824(5) -0.0994(2) 0.5071(4)
O(2) 1.1179(4) -0.2035(2) 0.6313(4)
N(1) 0.7791(6) -0.2264(2) 0.8507(5)
C(1) 0.1000(7) 0.0793(3) 0.8581(6)
C(2) 0.2736(6) 0.0407(3) 0.8083(5)
C(3) 0.3803(6) .0757(3) 0.7137(5)
C(4) 0.5423(6) 0.0412(3) 0.6677(5)
C(5) 0.6006(6) -0.0287(2) 0.7148(4)
C(6) 0.4921(7) -0.0640(3) 0.8087(5)
C(7) 0.3320(7) -0.0289(3) 0.8548(3)
C(8) 0.7705(6) -0.0606(2) 0.6562(4)
C(9) 0.8651(6) -0.1254(2) 0.6786(4)
C(10) 0.8158(6) -0.1814(2) 0.7738(5)
C(11) 1.0326(6) -0.1400(3) 0.5946(5)
C(12) 1.2830(8) -0.2232(3) 0.5503(8)
C(13) 1.3440(10) -0.2871(4) 0.5780(10)
H(1) 0.040 0.048 0.925
H(2) 0.139 0.125 0.907
H(3) 0.003 0.091 0.784
H(4) 0.342 0.126 0.679
H(5) 0.614 0.067 0.598
H(6) 0.532 -0.114 0.842
H(7) 0.260 -0.054 0.924
H(8) 0.824 -0.028 0.587
H(9) 1.385 -0.187 0.557
H(10) 1.234 -0.224 0.446
H(11) 1.450 -0.304 0.530
H(12) 1.394 -0.288 0.680
H(13) 1.243 -0.324 0.569

loop_
_geom_angle_atom_site_label_1
_geom_angle_atom_site_label_2
_geom_angle_atom_site_label_3
_geom_angle
_geom_angle_publ_flag
C(11) O(2) C(12) 114.3(5) yes
C(1) C(2) C(3) 119.8(5) yes
C(1) C(2) C(7) 122.1(5) yes
C(3) C(2) C(7) 118.1(5) yes
C(2) C(3) C(4) 120.6(5) yes
C(3) C(4) C(5) 121.1(5) yes
C(4) C(5) C(6) 118.2(4) yes
C(4) C(5) C(8) 116.5(4) yes
C(6) C(5) C(8) 125.2(4) yes
C(5) C(6) C(7) 120.1(5) yes
C(2) C(7) C(6) 121.8(5) yes
C(5) C(8) C(9) 132.2(4) yes
C(8) C(9) C(10) 124.9(4) yes
C(8) C(9) C(11) 117.0(5) yes
C(10) C(9) C(11) 118.1(4) yes
N(1) C(10) C(9) 179.0(6) yes
O(1) C(11) O(2) 124.5(5) yes
O(1) C(11) C(9) 124.7(5) yes
O(2) C(11) C(9) 110.8(5) yes
O(2) C(12) C(13) 111.6(7) yes

loop_
_geom_bond_atom_site_label_1
_geom_bond_atom_site_label_2
_geom_bond_distance
_geom_bond_publ_flag
O(1) C(11) 1.189(6) yes
O(2) C(11) 1.315(6) yes
O(2) C(12) 1.485(7) yes
N(1) C(10) 1.140(6) yes
C(1) C(2) 1.502(6) yes
C(2) C(3) 1.376(6) yes
C(2) C(7) 1.373(6) yes
C(3) C(4) 1.387(6) yes
C(4) C(5) 1.379(6) yes
C(5) C(6) 1.383(6) yes
C(5) C(8) 1.467(6) yes
C(6) C(7) 1.382(6) yes
C(8) C(9) 1.340(6) yes
C(9) C(10) 1.422(7) yes
C(9) C(11) 1.497(6) yes
C(12) C(13) 1.242(9) yes
